data_1532467
loop_
_publ_author_name
'Zhang, Huatang'
'Liu, Ruochuan'
'Liu, Jie'
'Li, Lin'
'Wang, Ping'
'Yao, Shao Q.'
'Xu, Zhengtao'
'Sun, Hongyan'

_publ_section_title
;
 A minimalist fluorescent probe for differentiating Cys, Hcy and GSH in
 live cells
;
_journal_issue 1
_journal_name_full 'Chem. Sci.'
_journal_page_first 256
_journal_paper_doi 10.1039/C5SC02431E
_journal_volume 7
_journal_year 2016
_chemical_absolute_configuration ad
_chemical_formula_moiety 'C11 H5 F2 N3 O2 S, H2 O'
_chemical_formula_sum 'C11 H7 F2 N3 O3 S'
_chemical_formula_weight 299.26
_chemical_name_systematic
;
 ? 
;
_space_group_crystal_system monoclinic
_space_group_IT_number 5
_space_group_name_Hall 'C 2y'
_space_group_name_H-M_alt 'C 1 2 1'
_symmetry_space_group_name_Hall 'C 2y'
_symmetry_space_group_name_H-M 'C 1 2 1'
_atom_sites_solution_hydrogens geom
_atom_sites_solution_primary direct
_atom_sites_solution_secondary difmap
_audit_creation_date
;
'Thu Jun 19 09:54:51 2014'
;
_audit_creation_method
;
CrysAlisPro, Oxford Diffraction Ltd.,
Version 1.171.35.21 (release 20-01-2012 CrysAlis171 .NET)
(compiled Jan 23 2012,18:06:46)
;
_audit_update_record
;
2015-05-21 deposited with the CCDC.
2015-09-22 downloaded from the CCDC.
;
_cell_angle_alpha 90.0
_cell_angle_beta 111.188(12)
_cell_angle_gamma 90.0
_cell_formula_units_Z 4
_cell_length_a 26.261(3)
_cell_length_b 5.1620(4)
_cell_length_c 9.7804(10)
_cell_measurement_reflns_used 1396
_cell_measurement_temperature 173(2)
_cell_measurement_theta_max 71.4446
_cell_measurement_theta_min 3.6072
_cell_volume 1236.2(2)
_computing_cell_refinement
;
CrysAlisPro, Agilent Technologies,
Version 1.171.35.21 (release 20-01-2012 CrysAlis171 .NET)
(compiled Jan 23 2012,18:06:46)
;
_computing_data_collection
;
CrysAlisPro, Agilent Technologies,
Version 1.171.35.21 (release 20-01-2012 CrysAlis171 .NET)
(compiled Jan 23 2012,18:06:46)
;
_computing_data_reduction
;
CrysAlisPro, Agilent Technologies,
Version 1.171.35.21 (release 20-01-2012 CrysAlis171 .NET)
(compiled Jan 23 2012,18:06:46)
;
_computing_molecular_graphics 'Olex2 (Dolomanov et al., 2009)'
_computing_publication_material 'Olex2 (Dolomanov et al., 2009)'
_computing_structure_refinement 'XL (Sheldrick, 2008)'
_computing_structure_solution 'SHELXS-97 (Sheldrick, 1990)'
_diffrn_ambient_temperature 173(2)
_diffrn_detector_area_resol_mean 16.1270
_diffrn_measured_fraction_theta_full 0.965
_diffrn_measured_fraction_theta_max 0.965
_diffrn_measurement_details
;
  1 omega   12.00   42.00   1.0000    8.0000
omega____ theta____ kappa____ phi______ frames
    -        0.0000  -99.0000  -60.0000 30

  2 omega   37.00   70.00   1.0000    8.0000
omega____ theta____ kappa____ phi______ frames
    -        0.0000 -178.0000 -180.0000 33

  3 omega    5.00   30.00   1.0000    8.0000
omega____ theta____ kappa____ phi______ frames
    -        0.0000  -99.0000   30.0000 25

  4 omega   30.00  120.00   1.0000   32.0000
omega____ theta____ kappa____ phi______ frames
    -       55.0000   77.0000  -30.0000 90

  5 omega   34.00  106.00   1.0000   32.0000
omega____ theta____ kappa____ phi______ frames
    -       55.0000   37.0000  120.0000 72

  6 omega -134.00  -87.00   1.0000   64.0000
omega____ theta____ kappa____ phi______ frames
    -      -64.0000 -140.0000  -98.0000 47

  7 omega -141.00  -57.00   1.0000   64.0000
omega____ theta____ kappa____ phi______ frames
    -      -64.0000  178.0000   90.0000 84

  8 omega   38.00   67.00   1.0000   64.0000
omega____ theta____ kappa____ phi______ frames
    -      110.0000 -111.0000  120.0000 29

  9 omega   40.00   70.00   1.0000   64.0000
omega____ theta____ kappa____ phi______ frames
    -      110.0000  -25.0000   90.0000 30

 10 omega   51.00   77.00   1.0000   64.0000
omega____ theta____ kappa____ phi______ frames
    -      110.0000  -50.0000   60.0000 26

 11 omega   39.00   67.00   1.0000   64.0000
omega____ theta____ kappa____ phi______ frames
    -      110.0000  -25.0000  -90.0000 28

 12 omega  109.00  143.00   1.0000   64.0000
omega____ theta____ kappa____ phi______ frames
    -      110.0000  -88.0000  -90.0000 34

 13 omega   47.00  125.00   1.0000   64.0000
omega____ theta____ kappa____ phi______ frames
    -      110.0000  -88.0000   60.0000 78

 14 omega   40.00   70.00   1.0000   64.0000
omega____ theta____ kappa____ phi______ frames
    -      110.0000  -25.0000 -120.0000 30

 15 omega  141.00  172.00   1.0000   64.0000
omega____ theta____ kappa____ phi______ frames
    -      110.0000   25.0000 -150.0000 31

 16 omega   94.00  136.00   1.0000   64.0000
omega____ theta____ kappa____ phi______ frames
    -      110.0000   25.0000 -150.0000 42

 17 omega   40.00   72.00   1.0000   64.0000
omega____ theta____ kappa____ phi______ frames
    -      110.0000  -25.0000    0.0000 32

 18 omega   76.00  106.00   1.0000   64.0000
omega____ theta____ kappa____ phi______ frames
    -      110.0000  -88.0000  -90.0000 30

 19 omega   45.00   70.00   1.0000   64.0000
omega____ theta____ kappa____ phi______ frames
    -      110.0000  -25.0000 -150.0000 25

 20 omega   43.00   72.00   1.0000   64.0000
omega____ theta____ kappa____ phi______ frames
    -      110.0000  -88.0000 -180.0000 29

 21 omega   84.00  110.00   1.0000   64.0000
omega____ theta____ kappa____ phi______ frames
    -      110.0000  -88.0000 -180.0000 26

 22 omega   40.00   66.00   1.0000   64.0000
omega____ theta____ kappa____ phi______ frames
    -      110.0000 -111.0000   30.0000 26
;
_diffrn_measurement_device_type 'Xcalibur, Sapphire3, Gemini ultra'
_diffrn_measurement_method '\w scans'
_diffrn_orient_matrix_UB_11 -0.0452458000
_diffrn_orient_matrix_UB_12 0.1062021000
_diffrn_orient_matrix_UB_13 -0.1378539000
_diffrn_orient_matrix_UB_21 0.0153939000
_diffrn_orient_matrix_UB_22 0.2787625000
_diffrn_orient_matrix_UB_23 0.0562132000
_diffrn_orient_matrix_UB_31 0.0408556000
_diffrn_orient_matrix_UB_32 0.0122317000
_diffrn_orient_matrix_UB_33 -0.0799068000
_diffrn_radiation_monochromator mirror
_diffrn_radiation_type CuK\a
_diffrn_radiation_wavelength 1.54178
_diffrn_reflns_av_R_equivalents 0.0301
_diffrn_reflns_av_unetI/netI 0.0447
_diffrn_reflns_limit_h_max 32
_diffrn_reflns_limit_h_min -25
_diffrn_reflns_limit_k_max 6
_diffrn_reflns_limit_k_min -6
_diffrn_reflns_limit_l_max 8
_diffrn_reflns_limit_l_min -11
_diffrn_reflns_number 2430
_diffrn_reflns_theta_full 71.58
_diffrn_reflns_theta_max 71.58
_diffrn_reflns_theta_min 3.61
_diffrn_source 'Enhance Ultra (Cu) X-ray Source'
_exptl_absorpt_coefficient_mu 2.715
_exptl_absorpt_correction_T_max 1.00000
_exptl_absorpt_correction_T_min 0.92805
_exptl_absorpt_correction_type multi-scan
_exptl_absorpt_process_details
;
CrysAlisPro, Agilent Technologies,
Version 1.171.35.21 (release 20-01-2012 CrysAlis171 .NET)
(compiled Jan 23 2012,18:06:46)
Empirical absorption correction using spherical harmonics,
 implemented in SCALE3 ABSPACK scaling algorithm.
;
_exptl_crystal_colour yellow
_exptl_crystal_density_diffrn 1.608
_exptl_crystal_density_method 'not measured'
_exptl_crystal_description needle
_exptl_crystal_F_000 608
_exptl_crystal_size_max 0.41
_exptl_crystal_size_mid 0.06
_exptl_crystal_size_min 0.01
_refine_diff_density_max 0.245
_refine_diff_density_min -0.247
_refine_diff_density_rms 0.046
_refine_ls_abs_structure_details 'Flack H D (1983), Acta Cryst. A39, 876-881'
_refine_ls_abs_structure_Flack -0.02(2)
_refine_ls_extinction_method none
_refine_ls_goodness_of_fit_ref 1.088
_refine_ls_hydrogen_treatment constr
_refine_ls_matrix_type full
_refine_ls_number_parameters 183
_refine_ls_number_reflns 1770
_refine_ls_number_restraints 1
_refine_ls_restrained_S_all 1.088
_refine_ls_R_factor_all 0.0308
_refine_ls_R_factor_gt 0.0293
_refine_ls_shift/su_max 0.001
_refine_ls_shift/su_mean 0.000
_refine_ls_structure_factor_coef Fsqd
_refine_ls_weighting_details 'calc w=1/[\s^2^(Fo^2^)+(0.0536P)^2^+0.4826P] where P=(Fo^2^+2Fc^2^)/3'
_refine_ls_weighting_scheme calc
_refine_ls_wR_factor_gt 0.0848
_refine_ls_wR_factor_ref 0.0857
_reflns_number_gt 1709
_reflns_number_total 1770
_reflns_threshold_expression >2sigma(I)
_cod_data_source_file c5sc02431e2.cif
_cod_data_source_block 061614a_huatang
_cod_depositor_comments 'Adding full bibliography for 1532467.cif.'
_cod_database_code 1532467
_chemical_oxdiff_formula 'C11 H10 S O2'
_cell_oxdiff_angle_alpha 90.078(8)
_cell_oxdiff_angle_beta 111.191(11)
_cell_oxdiff_angle_gamma 89.932(8)
_cell_oxdiff_length_a 26.271(3)
_cell_oxdiff_length_b 5.1603(4)
_cell_oxdiff_length_c 9.7801(12)
_cell_oxdiff_measurement_reflns_used 1403
_cell_oxdiff_volume 1236.2(2)
_reflns_odcompleteness_completeness 98.70
_reflns_odcompleteness_iscentric 1
_reflns_odcompleteness_theta 66.97
_olex2_refinement_description
;
1. Fixed Uiso
 At 1.2 times of:
  All C(H) groups, All C(H,H) groups, All N(H) groups, All O(H,H) groups
 At 1.5 times of:
  All O(H) groups
2. Others
 Fixed Sof: H4A(0.5) H4B(0.5) H3A(0.5) H3B(0.5)
3.a Riding coordinates:
 O4(H4A,H4B), O3(H3A,H3B)
3.b Ternary CH refined with riding coordinates:
 C4(H4)
3.c Secondary CH2 refined with riding coordinates:
 C5(H5A,H5B)
3.d Aromatic/amide H refined with riding coordinates:
 N3(H3)
3.e Idealised tetrahedral OH refined as rotating group:
 O2(H2)
;

loop_
_space_group_symop_id
_space_group_symop_operation_xyz
1 'x, y, z'
2 '-x, y, -z'
3 'x+1/2, y+1/2, z'
4 '-x+1/2, y+1/2, -z'

loop_
_atom_site_label
_atom_site_type_symbol
_atom_site_fract_x
_atom_site_fract_y
_atom_site_fract_z
_atom_site_U_iso_or_equiv
_atom_site_adp_type
_atom_site_occupancy
_atom_site_symmetry_multiplicity
_atom_site_calc_flag
_atom_site_refinement_flags_posn
_atom_site_refinement_flags_adp
S1 S 0.31348(2) 0.73976(14) 0.63049(6) 0.02904(16) Uani 1 1 d . .
F1 F 0.37977(6) 0.8027(4) 1.27194(15) 0.0384(4) Uani 1 1 d . .
F2 F 0.30216(7) 1.1280(4) 1.09368(18) 0.0394(4) Uani 1 1 d . .
O1 O 0.46110(8) 0.7495(5) 0.7687(2) 0.0394(4) Uani 1 1 d . .
O2 O 0.43573(8) 0.5681(4) 0.54789(19) 0.0358(5) Uani 1 1 d . .
H2 H 0.4567 0.6802 0.5347 0.054 Uiso 1 1 calc GR .
N1 N 0.45395(9) 0.2716(6) 1.2457(2) 0.0349(5) Uani 1 1 d . .
N2 N 0.23258(10) 1.2166(6) 0.7223(3) 0.0417(6) Uani 1 1 d . .
N3 N 0.40097(9) 0.3916(5) 0.8600(2) 0.0295(5) Uani 1 1 d . .
H3 H 0.4202 0.2704 0.9198 0.035 Uiso 1 1 calc R .
C1 C 0.42552(10) 0.4178(6) 1.1666(3) 0.0295(5) Uani 1 1 d . .
C2 C 0.26654(10) 1.0832(6) 0.7953(3) 0.0306(6) Uani 1 1 d . .
C3 C 0.43547(10) 0.5897(5) 0.6814(3) 0.0268(5) Uani 1 1 d . .
C4 C 0.39796(10) 0.3888(5) 0.7099(3) 0.0264(5) Uani 1 1 d . .
H4 H 0.4102 0.2141 0.6901 0.032 Uiso 1 1 calc R .
C5 C 0.33980(10) 0.4287(5) 0.6034(3) 0.0273(5) Uani 1 1 d . .
H5A H 0.3162 0.2897 0.6175 0.033 Uiso 1 1 calc R .
H5B H 0.3390 0.4170 0.5016 0.033 Uiso 1 1 calc R .
C6 C 0.33397(9) 0.7413(7) 0.8222(2) 0.0252(4) Uani 1 1 d . .
C7 C 0.37531(10) 0.5744(5) 0.9138(3) 0.0257(5) Uani 1 1 d . .
C8 C 0.38826(9) 0.5949(6) 1.0671(3) 0.0262(5) Uani 1 1 d . .
C9 C 0.36415(10) 0.7824(6) 1.1265(3) 0.0284(6) Uani 1 1 d . .
C10 C 0.32500(10) 0.9444(6) 1.0373(3) 0.0288(5) Uani 1 1 d . .
C11 C 0.30938(9) 0.9196(5) 0.8864(3) 0.0261(5) Uani 1 1 d . .
O4 O 0.5000 0.0944(6) 1.0000 0.0338(6) Uani 1 2 d S T
H4A H 0.5126 -0.0021 1.0752 0.041 Uiso 0.50 1 d R .
H4B H 0.4874 -0.0021 0.9248 0.041 Uiso 0.50 1 d R .
O3 O 0.5000 0.9367(6) 0.5000 0.0303(5) Uani 1 2 d S T
H3A H 0.4838 1.0301 0.4252 0.036 Uiso 0.50 1 d R .
H3B H 0.5162 1.0301 0.5748 0.036 Uiso 0.50 1 d R .

loop_
_atom_site_aniso_label
_atom_site_aniso_U_11
_atom_site_aniso_U_22
_atom_site_aniso_U_33
_atom_site_aniso_U_23
_atom_site_aniso_U_13
_atom_site_aniso_U_12
S1 0.0342(3) 0.0279(3) 0.0204(3) 0.0019(3) 0.0044(2) 0.0053(3)
F1 0.0417(8) 0.0519(12) 0.0199(7) 0.0023(7) 0.0091(6) 0.0008(8)
F2 0.0451(8) 0.0423(10) 0.0341(8) -0.0003(8) 0.0183(7) 0.0086(8)
O1 0.0457(10) 0.0355(10) 0.0357(9) -0.0096(11) 0.0131(8) -0.0094(11)
O2 0.0419(10) 0.0425(12) 0.0228(9) 0.0005(9) 0.0113(8) -0.0107(10)
N1 0.0386(11) 0.0375(15) 0.0249(10) 0.0069(11) 0.0071(9) 0.0028(12)
N2 0.0397(12) 0.0482(16) 0.0356(12) 0.0057(14) 0.0115(10) 0.0150(14)
N3 0.0365(11) 0.0276(13) 0.0233(10) 0.0076(9) 0.0094(8) 0.0083(10)
C1 0.0306(12) 0.0337(14) 0.0230(12) 0.0018(12) 0.0083(10) -0.0021(12)
C2 0.0282(12) 0.0345(15) 0.0299(12) -0.0010(12) 0.0116(11) 0.0002(12)
C3 0.0281(11) 0.0268(13) 0.0223(11) 0.0034(11) 0.0054(9) 0.0043(11)
C4 0.0346(12) 0.0217(13) 0.0220(11) 0.0003(9) 0.0091(10) 0.0001(11)
C5 0.0314(11) 0.0240(12) 0.0244(11) -0.0034(11) 0.0074(10) -0.0026(11)
C6 0.0238(10) 0.0260(11) 0.0233(10) 0.0032(12) 0.0055(8) -0.0030(12)
C7 0.0275(11) 0.0226(12) 0.0261(12) 0.0052(10) 0.0088(10) -0.0036(10)
C8 0.0238(10) 0.0295(14) 0.0224(11) 0.0036(10) 0.0047(9) -0.0029(11)
C9 0.0295(11) 0.0351(17) 0.0197(10) 0.0010(11) 0.0077(9) -0.0051(11)
C10 0.0295(11) 0.0305(14) 0.0283(12) -0.0007(12) 0.0129(10) -0.0032(11)
C11 0.0244(10) 0.0263(13) 0.0259(12) 0.0030(11) 0.0069(9) -0.0015(11)
O4 0.0431(14) 0.0326(15) 0.0208(11) 0.000 0.0056(10) 0.000
O3 0.0353(12) 0.0323(14) 0.0208(11) 0.000 0.0070(10) 0.000

loop_
_atom_type_symbol
_atom_type_description
_atom_type_scat_dispersion_real
_atom_type_scat_dispersion_imag
_atom_type_scat_source
C C 0.0181 0.0091 'International Tables Vol C Tables 4.2.6.8 and 6.1.1.4'
H H 0.0000 0.0000 'International Tables Vol C Tables 4.2.6.8 and 6.1.1.4'
N N 0.0311 0.0180 'International Tables Vol C Tables 4.2.6.8 and 6.1.1.4'
O O 0.0492 0.0322 'International Tables Vol C Tables 4.2.6.8 and 6.1.1.4'
F F 0.0727 0.0534 'International Tables Vol C Tables 4.2.6.8 and 6.1.1.4'
S S 0.3331 0.5567 'International Tables Vol C Tables 4.2.6.8 and 6.1.1.4'

loop_
_geom_angle_atom_site_label_1
_geom_angle_atom_site_label_2
_geom_angle_atom_site_label_3
_geom_angle
C6 S1 C5 100.08(14)
C3 O2 H2 109.5
C4 N3 H3 118.5
C7 N3 H3 118.5
C7 N3 C4 123.0(2)
N1 C1 C8 177.9(3)
N2 C2 C11 179.2(3)
O1 C3 O2 124.1(2)
O1 C3 C4 124.7(2)
O2 C3 C4 111.1(2)
N3 C4 C3 112.2(2)
N3 C4 H4 107.7
N3 C4 C5 111.6(2)
C3 C4 H4 107.7
C5 C4 C3 109.8(2)
C5 C4 H4 107.7
S1 C5 H5A 109.4
S1 C5 H5B 109.4
C4 C5 S1 111.28(18)
C4 C5 H5A 109.4
C4 C5 H5B 109.4
H5A C5 H5B 108.0
C7 C6 S1 122.7(2)
C11 C6 S1 118.1(2)
C11 C6 C7 119.2(2)
N3 C7 C6 123.0(2)
N3 C7 C8 119.7(2)
C8 C7 C6 117.3(2)
C7 C8 C1 121.0(2)
C9 C8 C1 117.5(2)
C9 C8 C7 121.4(2)
F1 C9 C8 119.2(2)
F1 C9 C10 120.2(2)
C10 C9 C8 120.6(2)
F2 C10 C9 121.0(2)
F2 C10 C11 119.9(2)
C9 C10 C11 119.2(2)
C6 C11 C2 119.7(2)
C10 C11 C2 118.1(2)
C10 C11 C6 122.1(2)
H4A O4 H4B 108.3
H3A O3 H3B 111.0

loop_
_geom_bond_atom_site_label_1
_geom_bond_atom_site_label_2
_geom_bond_distance
S1 C5 1.805(3)
S1 C6 1.754(2)
F1 C9 1.335(3)
F2 C10 1.342(3)
O1 C3 1.203(4)
O2 H2 0.8400
O2 C3 1.313(3)
N1 C1 1.144(4)
N2 C2 1.149(4)
N3 H3 0.8800
N3 C4 1.441(3)
N3 C7 1.371(3)
C1 C8 1.432(4)
C2 C11 1.431(4)
C3 C4 1.524(4)
C4 H4 1.0000
C4 C5 1.520(3)
C5 H5A 0.9900
C5 H5B 0.9900
C6 C7 1.421(4)
C6 C11 1.397(4)
C7 C8 1.416(3)
C8 C9 1.393(4)
C9 C10 1.367(4)
C10 C11 1.387(4)
O4 H4A 0.8505
O4 H4B 0.8505
O3 H3A 0.8507
O3 H3B 0.8507
